data_1548401
loop_
_publ_author_name
'Peng-Wei Xu'
'Jia-Kuan Liu'
'Lan Shen'
'Zhong-Yan Cao'
'Xiao-Li Zhao'
'Jun Yan'
'Jian Zhou'

_publ_section_title
;
 Diastereo- and enantioselective [3 + 3] cycloaddition of spirocyclopropyl
 oxindoles using both aldonitrones and ketonitrones
;
_journal_name_full 'Nature Communications'
_journal_page_first 1619
_journal_paper_doi 10.1038/s41467-017-01451-1
_journal_volume 8
_journal_year 2017
_chemical_formula_sum 'C32 H29 Cl N2 O4 S'
_chemical_formula_weight 573.08
_space_group_IT_number 19
_symmetry_cell_setting orthorhombic
_symmetry_Int_Tables_number 19
_symmetry_space_group_name_Hall 'P 2ac 2ab'
_symmetry_space_group_name_H-M 'P 21 21 21'
_cell_angle_alpha 90.
_cell_angle_beta 90.
_cell_angle_gamma 90.
_cell_formula_units_Z 4
_cell_length_a 8.9464(9)
_cell_length_b 16.7038(15)
_cell_length_c 19.5947(18)
_cell_volume 2928.2(5)
_diffrn_ambient_temperature 293
_diffrn_radiation_probe x-ray
_diffrn_radiation_type MoK\a
_diffrn_radiation_wavelength 0.71073
_exptl_absorpt_coefficient_mu 0.241
_exptl_crystal_density_diffrn 1.300
_exptl_crystal_F_000 1200
_refine_ls_goodness_of_fit_ref 1.047
_refine_ls_number_parameters 364
_refine_ls_number_reflns 5749
_refine_ls_R_factor_all 0.0670
_refine_ls_R_factor_gt 0.0529
_refine_ls_wR_factor_gt 0.1206
_refine_ls_wR_factor_ref 0.1283
_cod_data_source_file ncomms1619-2017-4.cif
_cod_data_source_block enriched-4e
_cod_depositor_comments
;
Crystal size   0.170 x 0.130 x 0.100 mm3 
Theta range for data collection   1.602 to 25.988. 
Index ranges   -11<=h<=10, -20<=k<=20, -20<=l<=24 
Reflections collected   17637 
Independent reflections   5749 [R(int) = 0.0446] 
Completeness to theta = 25.242   100.0 %  
Absorption correction   Semi-empirical from equivalents 
Max. and min. transmission   0.7456 and 0.6439 
Refinement method   Full-matrix least-squares on F2 
Absolute structure parameter   0.02(4) 
Extinction coefficient   n/a 
Largest diff. peak and hole   0.329 and -0.205 e.A-3 

;
_cod_database_code 1548401

loop_
_space_group_symop_id
_space_group_symop_operation_xyz
1 x,y,z
2 1/2-x,-y,1/2+z
3 1/2+x,1/2-y,-z
4 -x,1/2+y,1/2-z

loop_
_atom_site_aniso_label
_atom_site_aniso_U_11
_atom_site_aniso_U_22
_atom_site_aniso_U_33
_atom_site_aniso_U_23
_atom_site_aniso_U_13
_atom_site_aniso_U_12
S(1) .051(1) .031(1) .052(1) -.002(1) -.001(1) -.001(1)
Cl(1) .135(1) .077(1) .049(1) -.014(1) .011(1) -.002(1)
N(1) .062(2) .030(1) .048(2) -.001(1) .001(2) .001(2)
N(2) .044(2) .033(2) .061(2) .001(2) -.001(2) .003(1)
O(1) .066(2) .046(2) .050(2) -.006(1) .006(2) .000(1)
O(2) .051(2) .036(1) .065(2) .008(1) .001(2) -.004(1)
O(3) .065(2) .045(1) .063(2) -.006(1) -.014(2) -.002(2)
O(4) .060(2) .038(1) .072(2) .002(1) .012(2) -.005(1)
C(1) .049(2) .040(2) .045(2) .000(2) -.003(2) .004(2)
C(2) .084(4) .038(2) .055(3) .008(2) -.001(2) .004(2)
C(3) .089(4) .062(2) .044(2) .100(2) .002(2) .002(3)
C(4) .071(3) .051(2) .044(2) -.005(2) .000(2) .000(2)
C(5) .056(3) .040(2) .050(2) -.006(2) -.005(2) -.002(2)
C(6) .041(2) .038(2) .046(2) .002(2) -.006(2) .002(2)
C(7) .043(2) .035(2) .043(2) .000(2) -.002(2) .001(2)
C(8) .044(2) .036(2) .049(3) .000(2) -.005(2) .001(2)
C(9) .046(2) .042(2) .054(2) .003(2) .001(2) -.001(2)
C(10) .050(3) .040(2) .049(2) .000(2) -.002(2) -.003(2)
C(11) .046(2) .039(2) .039(2) -.001(2) -.004(2) .000(2)
C(12) .043(2) .040(2) .045(2) .002(2) -.007(2) .005(2)
C(13) .049(3) .050(2) .058(3) -.006(2) -.004(2) .000(2)
C(14) .057(3) .068(3) .070(3) .006(2) .008(3) -.003(2)
C(15) .057(3) .059(3) .100(4) -.003(3) -.004(3) -.009(2)
C(16) .069(4) .064(3) .088(4) -.020(3) -.013(3) -.014(3)
C(17) .056(3) .055(2) .058(3) -.011(2) -.004(2) -.003(2)
C(18) .054(3) .039(2) .052(2) .002(2) -.003(2) -.003(2)
C(19) .091(4) .087(4) .055(3) -.003(3) -.001(3) -.041(3)
C(20) .087(4) .096(4) .058(3) .016(3) .006(3) -.024(4)
C(21) .073(4) .051(2) .096(4) .004(3) .014(3) -.013(3)
C(22) .124(6) .088(4) .109(5) -.052(4) .041(4) -.058(4)
C(23) .102(5) .082(4) .071(3) -.027(3) .031(3) -.038(3)
C(24) .110(6) .093(5) .155(7) .000(5) .033(5) -.045(4)
C(25) .056(3) .045(2) .090(4) .010(2) -.007(3) .008(2)
C(26) .051(2) .026(2) .048(2) -.003(2) .001(2) -.002(2)
C(27) .061(3) .063(3) .051(3) .012(2) .005(2) .004(2)
C(28) .067(3) .078(3) .063(3) .023(3) -.010(3) .005(3)
C(29) .052(3) .052(2) .080(3) -.002(2) .000(3) -.002(2)
C(30) .058(3) .051(2) .059(3) -.007(2) .006(2) -.002(2)
C(31) .064(3) .047(2) .042(2) -.001(2) -.001(2) -.002(2)
C(32) .056(3) .089(4) .128(5) .004(4) .000(4) .010(3)

loop_
_atom_site_label
_atom_site_type_symbol
_atom_site_fract_x
_atom_site_fract_y
_atom_site_fract_z
_atom_site_U_iso_or_equiv
S(1) S .0327(1) .2418(1) .1374(1) .045(1)
Cl(1) Cl -.0256(2) .5110(1) .4199(1) .087(1)
N(1) N .0530(4) .3381(2) .1619(2) .046(1)
N(2) N -.0866(4) .6006(2) .1445(2) .046(1)
O(1) O .1325(4) .3903(2) .0588(2) .054(1)
O(2) O .0444(3) .6449(2) .1200(2) .050(1)
O(3) O -.0246(4) .2430(2) .0704(1) .058(1)
O(4) O -.0495(4) .2051(2) .1905(2) .057(1)
C(1) C .0307(5) .3698(2) .2287(2) .045(1)
C(2) C .0056(6) .3298(2) .2888(2) .059(1)
C(3) C -.0132(6) .3745(3) .3473(2) .065(1)
C(4) C -.0031(6) .4570(2) .3443(2) .055(1)
C(5) C .0233(5) .4965(2) .2847(2) .049(1)
C(6) C .0399(5) .4528(2) .2256(2) .042(1)
C(7) C .0682(4) .4792(2) .1529(2) .041(1)
C(8) C .0912(5) .3990(2) .1160(2) .043(1)
C(9) C .2050(5) .5325(2) .1420(2) .047(1)
C(10) C .1720(5) .6200(2) .1580(2) .046(1)
C(11) C -.0707(5) .5187(2) .1178(2) .041(1)
C(12) C -.2132(5) .4715(2) .1271(2) .043(1)
C(13) C -.2941(5) .4735(3) .1872(2) .052(1)
C(14) C -.4234(6) .4304(3) .1939(3) .065(1)
C(15) C -.4746(6) .3830(3) .1414(3) .072(1)
C(16) C -.3949(6) .3809(3) .0813(3) .074(2)
C(17) C -.2664(5) .4249(3) .0745(2) .056(1)
C(18) C .2949(5) .6773(2) .1386(2) .048(1)
C(19) C .3536(7) .6810(3) .0739(3) .078(2)
C(20) C .4552(7) .7397(4) .0561(3) .081(2)
C(21) C .5029(7) .7944(3) .1011(3) .074(2)
C(22) C .4521(9) .7869(4) .1667(3) .107(2)
C(23) C .3500(8) .7303(3) .1854(3) .085(2)
C(24) C .6108(9) .8593(4) .0817(4) .119(3)
C(25) C -.2091(6) .6438(3) .1110(3) .063(1)
C(26) C .2135(5) .2034(2) .1363(2) .042(1)
C(27) C .2682(6) .1659(3) .1946(2) .058(1)
C(28) C .4087(6) .1329(3) .1921(3) .070(1)
C(29) C .4957(5) .1355(2) .1341(3) .061(1)
C(30) C .4390(5) .1747(2) .0779(2) .056(1)
C(31) C .2987(5) .2084(2) .0783(2) .051(1)
C(32) C .6476(6) .0979(4) .1321(4) .091(2)
H(2) H .0015 .2742 .2901 .071
H(3) H -.0326 .3492 .3886 .078
H(5) H .0300 .5520 .2840 .058
H(9A) H .2857 .5140 .1710 .057
H(9B) H .2377 .5279 .0950 .057
H(10) H .1509 .6255 .2068 .056
H(11) H -.0502 .5224 .0687 .050
H(13) H -.2603 .5045 .2235 .063
H(14) H -.4774 .4331 .2344 .078
H(15) H -.5614 .3529 .1464 .086
H(16) H -.4284 .3496 .0452 .088
H(17) H -.2142 .4233 .0335 .068
H(19) H .3245 .6433 .0415 .093
H(20) H .4915 .7414 .0116 .097
H(22) H .4884 .8218 .1998 .128
H(23) H .3177 .7277 .2305 .102
H(24A) H .6745 .8407 .0456 .179
H(24B) H .6706 .8733 .1206 .179
H(24C) H .5564 .9055 .0665 .179
H(25A) H -.2051 .6993 .1235 .095
H(25B) H -.3030 .6215 .1253 .095
H(25C) H -.1995 .6388 .0624 .095
H(27) H .2111 .1633 .2342 .070
H(28) H .4464 .1079 .2309 .083
H(30) H .4971 .1786 .0387 .067
H(31) H .2620 .2341 .0397 .061
H(32A) H .6681 .0793 .0867 .137
H(32B) H .6508 .0536 .1632 .137
H(32C) H .7214 .1368 .1451 .137

loop_
_geom_angle_atom_site_label_1
_geom_angle_atom_site_label_2
_geom_angle_atom_site_label_3
_geom_angle
_geom_angle_site_symmetry_1
_geom_angle_site_symmetry_2
_geom_angle_site_symmetry_3
_geom_angle_publ_flag
O3 S1 O4 120.2(2) . . . yes
O3 S1 N1 106.9(2) . . . yes
O3 S1 C26 109.4(2) . . . yes
O4 S1 N1 105.1(2) . . . yes
O4 S1 C26 109.4(2) . . . yes
N1 S1 C26 104.76(18) . . . yes
N2 O2 C10 108.8(3) . . . yes
S1 N1 C1 126.9(3) . . . yes
S1 N1 C8 122.4(3) . . . yes
C1 N1 C8 110.7(3) . . . yes
O2 N2 C11 106.0(3) . . . yes
O2 N2 C25 101.7(3) . . . yes
C11 N2 C25 111.7(4) . . . yes
N1 C1 C2 129.0(3) . . . yes
N1 C1 C6 108.8(3) . . . yes
C2 C1 C6 122.2(4) . . . no
C1 C2 C3 118.0(3) . . . no
C2 C3 C4 119.8(4) . . . no
Cl1 C4 C3 118.1(3) . . . yes
Cl1 C4 C5 119.8(3) . . . yes
C3 C4 C5 122.1(4) . . . no
C4 C5 C6 118.9(3) . . . no
C1 C6 C5 119.1(3) . . . no
C1 C6 C7 110.0(3) . . . no
C5 C6 C7 131.0(3) . . . no
C6 C7 C8 102.2(3) . . . no
C6 C7 C9 115.8(3) . . . no
C6 C7 C11 113.8(3) . . . no
C8 C7 C9 109.6(3) . . . no
C8 C7 C11 105.5(3) . . . no
C9 C7 C11 109.2(3) . . . no
O1 C8 N1 126.3(3) . . . yes
O1 C8 C7 126.3(3) . . . yes
N1 C8 C7 107.4(3) . . . yes
C7 C9 C10 112.0(3) . . . no
O2 C10 C9 109.1(3) . . . yes
O2 C10 C18 105.5(3) . . . yes
C9 C10 C18 114.6(3) . . . no
N2 C11 C7 108.2(3) . . . yes
N2 C11 C12 111.2(3) . . . yes
C7 C11 C12 113.4(3) . . . no
C11 C12 C13 122.2(4) . . . no
C11 C12 C17 119.8(4) . . . no
C13 C12 C17 118.1(4) . . . no
C12 C13 C14 120.8(4) . . . no
C13 C14 C15 120.8(5) . . . no
C14 C15 C16 118.8(5) . . . no
C15 C16 C17 120.2(5) . . . no
C12 C17 C16 121.4(4) . . . no
C10 C18 C19 122.7(4) . . . no
C10 C18 C23 120.4(4) . . . no
C19 C18 C23 116.9(5) . . . no
C18 C19 C20 121.1(5) . . . no
C19 C20 C21 121.8(6) . . . no
C20 C21 C22 116.7(6) . . . no
C20 C21 C24 122.1(6) . . . no
C22 C21 C24 121.2(6) . . . no
C21 C22 C23 122.5(6) . . . no
C18 C23 C22 120.7(5) . . . no
S1 C26 C27 118.9(3) . . . yes
S1 C26 C31 120.3(3) . . . yes
C27 C26 C31 120.8(4) . . . no
C26 C27 C28 118.2(4) . . . no
C27 C28 C29 122.3(5) . . . no
C28 C29 C30 117.8(4) . . . no
C28 C29 C32 121.4(5) . . . no
C30 C29 C32 120.8(5) . . . no
C29 C30 C31 121.7(4) . . . no
C26 C31 C30 119.2(4) . . . no
C1 C2 H2 121.00 . . . no
C3 C2 H2 121.00 . . . no
C2 C3 H3 120.00 . . . no
C4 C3 H3 120.00 . . . no
C4 C5 H5 120.00 . . . no
C6 C5 H5 121.00 . . . no
C7 C9 H9A 109.00 . . . no
C7 C9 H9B 109.00 . . . no
C10 C9 H9A 109.00 . . . no
C10 C9 H9B 109.00 . . . no
H9A C9 H9B 108.00 . . . no
O2 C10 H10 109.00 . . . no
C9 C10 H10 109.00 . . . no
C18 C10 H10 109.00 . . . no
N2 C11 H11 108.00 . . . no
C7 C11 H11 108.00 . . . no
C12 C11 H11 108.00 . . . no
C12 C13 H13 120.00 . . . no
C14 C13 H13 120.00 . . . no
C13 C14 H14 120.00 . . . no
C15 C14 H14 120.00 . . . no
C14 C15 H15 121.00 . . . no
C16 C15 H15 121.00 . . . no
C15 C16 H16 120.00 . . . no
C17 C16 H16 120.00 . . . no
C12 C17 H17 119.00 . . . no
C16 C17 H17 119.00 . . . no
C18 C19 H19 119.00 . . . no
C20 C19 H19 119.00 . . . no
C19 C20 H20 119.00 . . . no
C21 C20 H20 119.00 . . . no
C21 C22 H22 119.00 . . . no
C23 C22 H22 119.00 . . . no
C18 C23 H23 120.00 . . . no
C22 C23 H23 120.00 . . . no
C21 C24 H24A 110.00 . . . no
C21 C24 H24B 109.00 . . . no
C21 C24 H24C 109.00 . . . no
H24A C24 H24B 109.00 . . . no
H24A C24 H24C 109.00 . . . no
H24B C24 H24C 109.00 . . . no
N2 C25 H25A 109.00 . . . no
N2 C25 H25B 109.00 . . . no
N2 C25 H25C 110.00 . . . no
H25A C25 H25B 109.00 . . . no
H25A C25 H25C 110.00 . . . no
H25B C25 H25C 110.00 . . . no
C26 C27 H27 121.00 . . . no
C28 C27 H27 121.00 . . . no
C27 C28 H28 119.00 . . . no
C29 C28 H28 119.00 . . . no
C29 C30 H30 119.00 . . . no
C31 C30 H30 119.00 . . . no
C26 C31 H31 120.00 . . . no
C30 C31 H31 120.00 . . . no
C29 C32 H32A 109.00 . . . no
C29 C32 H32B 110.00 . . . no
C29 C32 H32C 109.00 . . . no
H32A C32 H32B 109.00 . . . no
H32A C32 H32C 109.00 . . . no
H32B C32 H32C 109.00 . . . no

loop_
_geom_bond_atom_site_label_1
_geom_bond_atom_site_label_2
_geom_bond_distance
_geom_bond_site_symmetry_1
_geom_bond_site_symmetry_2
_geom_bond_publ_flag
Cl1 C4 1.746(4) . . yes
S1 O3 1.410(3) . . yes
S1 O4 1.414(4) . . yes
S1 N1 1.689(4) . . yes
S1 C26 1.740(4) . . yes
O1 C8 1.189(6) . . yes
O2 N2 1.467(5) . . yes
O2 C10 1.425(5) . . yes
N1 C1 1.426(5) . . yes
N1 C8 1.400(5) . . yes
N2 C11 1.472(5) . . yes
N2 C25 1.467(6) . . yes
C1 C2 1.373(5) . . no
C1 C6 1.390(5) . . no
C2 C3 1.378(6) . . no
C3 C4 1.382(6) . . no
C4 C5 1.362(5) . . no
C5 C6 1.377(5) . . no
C6 C7 1.513(5) . . no
C7 C8 1.536(5) . . no
C7 C9 1.528(5) . . no
C7 C11 1.566(6) . . no
C9 C10 1.524(5) . . no
C10 C18 1.507(6) . . no
C11 C12 1.510(6) . . no
C12 C13 1.383(6) . . no
C12 C17 1.377(6) . . no
C13 C14 1.369(7) . . no
C14 C15 1.377(8) . . no
C15 C16 1.377(8) . . no
C16 C17 1.371(7) . . no
C18 C19 1.374(7) . . no
C18 C23 1.367(7) . . no
C19 C20 1.382(9) . . no
C20 C21 1.340(8) . . no
C21 C22 1.369(9) . . no
C21 C24 1.501(9) . . no
C22 C23 1.365(10) . . no
C26 C27 1.392(6) . . no
C26 C31 1.371(6) . . no
C27 C28 1.373(8) . . no
C28 C29 1.378(8) . . no
C29 C30 1.378(7) . . no
C29 C32 1.498(7) . . no
C30 C31 1.376(6) . . no
C2 H2 0.9300 . . no
C3 H3 0.9300 . . no
C5 H5 0.9300 . . no
C9 H9A 0.9700 . . no
C9 H9B 0.9700 . . no
C10 H10 0.9800 . . no
C11 H11 0.9800 . . no
C13 H13 0.9300 . . no
C14 H14 0.9300 . . no
C15 H15 0.9300 . . no
C16 H16 0.9300 . . no
C17 H17 0.9300 . . no
C19 H19 0.9300 . . no
C20 H20 0.9300 . . no
C22 H22 0.9300 . . no
C23 H23 0.9300 . . no
C24 H24A 0.9600 . . no
C24 H24B 0.9600 . . no
C24 H24C 0.9600 . . no
C25 H25A 0.9600 . . no
C25 H25B 0.9600 . . no
C25 H25C 0.9600 . . no
C27 H27 0.9300 . . no
C28 H28 0.9300 . . no
C30 H30 0.9300 . . no
C31 H31 0.9300 . . no
C32 H32A 0.9600 . . no
C32 H32B 0.9600 . . no
C32 H32C 0.9600 . . no

loop_
_geom_hbond_atom_site_label_D
_geom_hbond_atom_site_label_H
_geom_hbond_atom_site_label_A
_geom_hbond_distance_DH
_geom_hbond_distance_HA
_geom_hbond_distance_DA
_geom_hbond_angle_DHA
_geom_hbond_site_symmetry_A
_geom_hbond_publ_flag
C2 H2 O4 0.9300 2.3100 2.880(5) 119.00 . yes
C9 H9B O1 0.9700 2.5800 2.953(5) 103.00 . yes
C10 H10 O4 0.9800 2.5800 3.469(5) 152.00 4_555 yes
C27 H27 O4 0.9300 2.5800 2.918(6) 102.00 . yes
C30 H30 O1 0.9300 2.5400 3.369(6) 149.00 3_555 yes
C30 H30 O3 0.9300 2.5100 3.231(4) 134.00 3_555 yes
C32 H32C O4 0.9600 2.5100 3.444(7) 164.00 1_655 yes

loop_
_geom_torsion_atom_site_label_1
_geom_torsion_atom_site_label_2
_geom_torsion_atom_site_label_3
_geom_torsion_atom_site_label_4
_geom_torsion
_geom_torsion_site_symmetry_1
_geom_torsion_site_symmetry_2
_geom_torsion_site_symmetry_3
_geom_torsion_site_symmetry_4
_geom_torsion_publ_flag
O3 S1 N1 C1 144.7(4) . . . . no
O3 S1 N1 C8 -33.3(4) . . . . no
O4 S1 N1 C1 16.0(4) . . . . no
O4 S1 N1 C8 -162.0(3) . . . . no
C26 S1 N1 C1 -99.3(4) . . . . no
C26 S1 N1 C8 82.7(4) . . . . no
O3 S1 C26 C27 -153.4(3) . . . . no
O3 S1 C26 C31 25.0(4) . . . . no
O4 S1 C26 C27 -19.9(4) . . . . no
O4 S1 C26 C31 158.5(3) . . . . no
N1 S1 C26 C27 92.4(4) . . . . no
N1 S1 C26 C31 -89.3(3) . . . . no
N2 O2 C10 C9 65.8(4) . . . . no
N2 O2 C10 C18 -170.6(3) . . . . no
C10 O2 N2 C11 -74.0(4) . . . . no
C10 O2 N2 C25 169.1(3) . . . . no
S1 N1 C1 C2 8.4(7) . . . . no
C8 N1 C1 C6 5.7(5) . . . . no
S1 N1 C8 O1 -10.7(7) . . . . no
S1 N1 C8 C7 168.7(3) . . . . no
C1 N1 C8 O1 171.1(4) . . . . no
C1 N1 C8 C7 -9.5(5) . . . . no
S1 N1 C1 C6 -172.4(3) . . . . no
C8 N1 C1 C2 -173.5(5) . . . . no
O2 N2 C11 C7 66.5(4) . . . . no
O2 N2 C11 C12 -168.4(3) . . . . no
C25 N2 C11 C7 176.5(4) . . . . no
C25 N2 C11 C12 -58.4(5) . . . . no
N1 C1 C2 C3 -179.8(5) . . . . no
C6 C1 C2 C3 1.1(7) . . . . no
N1 C1 C6 C5 -179.3(4) . . . . no
N1 C1 C6 C7 0.7(5) . . . . no
C2 C1 C6 C5 0.0(7) . . . . no
C2 C1 C6 C7 180.0(4) . . . . no
C1 C2 C3 C4 -1.4(8) . . . . no
C2 C3 C4 Cl1 -179.3(4) . . . . no
C2 C3 C4 C5 0.8(8) . . . . no
Cl1 C4 C5 C6 -179.7(4) . . . . no
C3 C4 C5 C6 0.2(8) . . . . no
C4 C5 C6 C1 -0.6(7) . . . . no
C4 C5 C6 C7 179.4(4) . . . . no
C1 C6 C7 C8 -6.0(4) . . . . no
C1 C6 C7 C9 -125.0(4) . . . . no
C1 C6 C7 C11 107.2(4) . . . . no
C5 C6 C7 C8 174.0(5) . . . . no
C5 C6 C7 C9 55.0(6) . . . . no
C5 C6 C7 C11 -72.8(6) . . . . no
C6 C7 C8 O1 -171.4(5) . . . . no
C6 C7 C8 N1 9.2(4) . . . . no
C9 C7 C8 O1 -48.1(6) . . . . no
C9 C7 C8 N1 132.6(3) . . . . no
C11 C7 C8 O1 69.4(5) . . . . no
C11 C7 C8 N1 -110.0(4) . . . . no
C6 C7 C9 C10 -82.4(4) . . . . no
C8 C7 C9 C10 162.6(3) . . . . no
C11 C7 C9 C10 47.6(4) . . . . no
C6 C7 C11 N2 76.3(4) . . . . no
C6 C7 C11 C12 -47.5(4) . . . . no
C8 C7 C11 N2 -172.5(3) . . . . no
C8 C7 C11 C12 63.7(4) . . . . no
C9 C7 C11 N2 -54.8(4) . . . . no
C9 C7 C11 C12 -178.6(3) . . . . no
C7 C9 C10 O2 -53.5(4) . . . . no
C7 C9 C10 C18 -171.5(3) . . . . no
O2 C10 C18 C19 -65.7(5) . . . . no
O2 C10 C18 C23 112.3(5) . . . . no
C9 C10 C18 C19 54.4(6) . . . . no
C9 C10 C18 C23 -127.7(5) . . . . no
N2 C11 C12 C13 -44.0(5) . . . . no
N2 C11 C12 C17 135.7(4) . . . . no
C7 C11 C12 C13 78.1(5) . . . . no
C7 C11 C12 C17 -102.2(4) . . . . no
C11 C12 C13 C14 179.6(4) . . . . no
C17 C12 C13 C14 -0.1(7) . . . . no
C11 C12 C17 C16 179.6(4) . . . . no
C13 C12 C17 C16 -0.7(7) . . . . no
C12 C13 C14 C15 1.1(8) . . . . no
C13 C14 C15 C16 -1.3(8) . . . . no
C14 C15 C16 C17 0.5(8) . . . . no
C15 C16 C17 C12 0.5(8) . . . . no
C10 C18 C19 C20 173.3(5) . . . . no
C23 C18 C19 C20 -4.8(8) . . . . no
C10 C18 C23 C22 -174.4(5) . . . . no
C19 C18 C23 C22 3.8(8) . . . . no
C18 C19 C20 C21 1.3(9) . . . . no
C19 C20 C21 C22 3.3(9) . . . . no
C19 C20 C21 C24 -178.7(6) . . . . no
C20 C21 C22 C23 -4.4(10) . . . . no
C24 C21 C22 C23 177.6(6) . . . . no
C21 C22 C23 C18 0.8(10) . . . . no
S1 C26 C27 C28 177.3(4) . . . . no
C31 C26 C27 C28 -1.1(7) . . . . no
S1 C26 C31 C30 -177.4(3) . . . . no
C27 C26 C31 C30 1.0(6) . . . . no
C26 C27 C28 C29 -0.3(7) . . . . no
C27 C28 C29 C30 1.7(7) . . . . no
C27 C28 C29 C32 -178.9(5) . . . . no
C28 C29 C30 C31 -1.8(6) . . . . no
C32 C29 C30 C31 178.8(4) . . . . no
C29 C30 C31 C26 0.5(6) . . . . no
